data_4085584
loop_
_publ_author_name
'Bola\~no, Tamara'
'Esteruelas, Miguel A.'
'Fern\'andez, Israel'
'O\~nate, Enrique'
'Palacios, Adri\'an'
'Tsai, Jui-Yi'
'Xia, Chuanjun'

_publ_section_title
;
 Osmium(II)--Bis(dihydrogen) Complexes ContainingCaryl,CNHC--Chelate
 Ligands: Preparation, Bonding Situation, and Acidity
;
_journal_issue 4
_journal_name_full Organometallics
_journal_page_first 778
_journal_paper_doi 10.1021/om501275c
_journal_volume 34
_journal_year 2015
_chemical_formula_sum 'C39 H65 B Cl2 F4 N4 Os P2'
_chemical_formula_weight 999.80
_chemical_name_systematic
; 
 ? 
;
_space_group_IT_number 14
_symmetry_cell_setting monoclinic
_symmetry_space_group_name_Hall '-P 2ybc'
_symmetry_space_group_name_H-M 'P 1 21/c 1'
_atom_sites_solution_hydrogens geom
_atom_sites_solution_primary direct
_atom_sites_solution_secondary difmap
_audit_creation_method SHELXL-97
_cell_angle_alpha 90.00
_cell_angle_beta 91.9010(10)
_cell_angle_gamma 90.00
_cell_formula_units_Z 8
_cell_length_a 19.3809(14)
_cell_length_b 34.928(3)
_cell_length_c 13.0448(10)
_cell_measurement_reflns_used 9745
_cell_measurement_temperature 100(2)
_cell_measurement_theta_max 28
_cell_measurement_theta_min 2
_cell_volume 8825.6(12)
_computing_cell_refinement 'SAINT+ v. 7.56a (Bruker AXS, 2008)'
_computing_data_collection 'apex2 v. 7.0 (Bruker AXS, 2009)'
_computing_data_reduction 'SAINT+ v. 7.56a (Bruker AXS, 2008)'
_computing_molecular_graphics 'XP, SHELXTL v. 6.14 (Bruker, 2000)'
_computing_publication_material 'XCIF, SHELXTL v. 6.14 (Bruker, 2000)'
_computing_structure_refinement 'SHELXL-97 (Sheldrick, 1997)'
_computing_structure_solution 'SHELXS-97 (Sheldrick, 1990)'
_diffrn_ambient_temperature 100(2)
_diffrn_detector_area_resol_mean 8.26
_diffrn_measured_fraction_theta_full 0.996
_diffrn_measured_fraction_theta_max 0.929
_diffrn_measurement_device_type 'Bruker APEX DUO system'
_diffrn_measurement_method '\w rotations with narrow frames'
_diffrn_radiation_monochromator graphite
_diffrn_radiation_source 'normal-focus sealed tube'
_diffrn_radiation_type MoK\a
_diffrn_radiation_wavelength 0.71073
_diffrn_reflns_av_R_equivalents 0.0358
_diffrn_reflns_av_sigmaI/netI 0.0330
_diffrn_reflns_limit_h_max 25
_diffrn_reflns_limit_h_min -25
_diffrn_reflns_limit_k_max 46
_diffrn_reflns_limit_k_min -44
_diffrn_reflns_limit_l_max 17
_diffrn_reflns_limit_l_min -16
_diffrn_reflns_number 89026
_diffrn_reflns_theta_full 27.50
_diffrn_reflns_theta_max 28.74
_diffrn_reflns_theta_min 1.05
_diffrn_standards_decay_% 0
_exptl_absorpt_coefficient_mu 3.132
_exptl_absorpt_correction_T_max 0.862
_exptl_absorpt_correction_T_min 0.709
_exptl_absorpt_correction_type multi-scan
_exptl_absorpt_process_details
;
Absorption correction performed with SADABS program. This is based on the
method of Blessing: Blessing, R. H., Acta Crystallogr., Sect. A 1995, 51, 33.

SADABS: Area-Detector Absorption Correction. Bruker-AXS 
within SAINT+ package, v. 6.1 (2000).
;
_exptl_crystal_colour colourless
_exptl_crystal_density_diffrn 1.505
_exptl_crystal_density_method 'not measured'
_exptl_crystal_description 'irregular block'
_exptl_crystal_F_000 4064
_exptl_crystal_size_max 0.15
_exptl_crystal_size_mid 0.15
_exptl_crystal_size_min 0.09
_refine_diff_density_max 1.401
_refine_diff_density_min -0.869
_refine_diff_density_rms 0.100
_refine_ls_extinction_method none
_refine_ls_goodness_of_fit_ref 1.080
_refine_ls_hydrogen_treatment mixed
_refine_ls_matrix_type full
_refine_ls_number_parameters 1025
_refine_ls_number_reflns 21261
_refine_ls_number_restraints 48
_refine_ls_restrained_S_all 1.096
_refine_ls_R_factor_all 0.0388
_refine_ls_R_factor_gt 0.0305
_refine_ls_shift/su_max 0.018
_refine_ls_shift/su_mean 0.001
_refine_ls_structure_factor_coef Fsqd
_refine_ls_weighting_details 'calc w=1/[\s^2^(Fo^2^)+(0.0217P)^2^+11.5373P] where P=(Fo^2^+2Fc^2^)/3'
_refine_ls_weighting_scheme calc
_refine_ls_wR_factor_gt 0.0612
_refine_ls_wR_factor_ref 0.0649
_reflns_number_gt 18648
_reflns_number_total 21261
_reflns_threshold_expression >2sigma(I)
_cod_data_source_file om501275c_si_001.cif
_cod_data_source_block 9-enrique163
_cod_original_cell_volume 8825.7(11)
_cod_original_sg_symbol_H-M P21/c
_cod_database_code 4085584
_shelx_f_squared_multiplier 1.000

loop_
_symmetry_equiv_pos_as_xyz
'x, y, z'
'-x, y+1/2, -z+1/2'
'-x, -y, -z'
'x, -y-1/2, z-1/2'

loop_
_atom_site_label
_atom_site_type_symbol
_atom_site_fract_x
_atom_site_fract_y
_atom_site_fract_z
_atom_site_U_iso_or_equiv
_atom_site_adp_type
_atom_site_occupancy
_atom_site_symmetry_multiplicity
_atom_site_calc_flag
_atom_site_refinement_flags
_atom_site_disorder_assembly
_atom_site_disorder_group
Os1 Os 0.655488(6) 0.125872(3) 0.854752(8) 0.01650(3) Uani 1 1 d . . .
Os2 Os 0.146064(6) 0.137040(3) 0.866810(9) 0.01514(3) Uani 1 1 d . . .
P1 P 0.67489(4) 0.09905(2) 1.02437(6) 0.02266(17) Uani 1 1 d . . .
P2 P 0.63590(4) 0.15970(2) 0.69476(6) 0.01859(16) Uani 1 1 d . . .
P3 P 0.20950(4) 0.11418(2) 1.01877(6) 0.01835(16) Uani 1 1 d . . .
P4 P 0.08233(4) 0.16492(2) 0.72306(6) 0.01774(15) Uani 1 1 d . . .
F1 F 0.88322(15) 0.23619(7) 0.2049(2) 0.0609(7) Uani 1 1 d . . .
F2 F 0.8994(2) 0.19995(9) 0.3429(3) 0.1003(14) Uani 1 1 d . . .
F3 F 0.84811(11) 0.17424(6) 0.20149(16) 0.0385(5) Uani 1 1 d . . .
F4 F 0.79160(15) 0.21815(10) 0.2916(3) 0.0848(10) Uani 1 1 d . . .
F5 F 0.39674(11) 0.27153(6) 0.06299(15) 0.0364(5) Uani 1 1 d . . .
F6 F 0.39891(12) 0.27258(8) 0.23729(17) 0.0494(6) Uani 1 1 d . . .
F7 F 0.37505(12) 0.21706(6) 0.15157(18) 0.0440(6) Uani 1 1 d . . .
F8 F 0.29720(10) 0.26525(6) 0.14863(16) 0.0364(5) Uani 1 1 d . . .
N1 N 0.78565(13) 0.08468(7) 0.76373(19) 0.0201(5) Uani 1 1 d . . .
N2 N 0.69019(13) 0.05172(7) 0.76682(19) 0.0187(5) Uani 1 1 d . . .
N3 N 0.57447(13) 0.15863(7) 0.90734(19) 0.0201(5) Uani 1 1 d . . .
N4 N 0.72775(13) 0.16747(8) 0.90072(19) 0.0206(5) Uani 1 1 d . . .
N5 N 0.26691(13) 0.11104(7) 0.7258(2) 0.0203(5) Uani 1 1 d . . .
N6 N 0.18859(13) 0.06830(7) 0.75983(19) 0.0181(5) Uani 1 1 d . . .
N7 N 0.07531(13) 0.15843(7) 0.96745(19) 0.0188(5) Uani 1 1 d . . .
N8 N 0.20383(12) 0.18760(7) 0.87649(19) 0.0177(5) Uani 1 1 d . . .
B1 B 0.8550(2) 0.20679(14) 0.2625(3) 0.0360(10) Uani 1 1 d . . .
B2 B 0.3676(2) 0.25666(12) 0.1497(3) 0.0277(8) Uani 1 1 d . . .
C1 C 0.71886(15) 0.08725(9) 0.7924(2) 0.0188(6) Uani 1 1 d . . .
C2 C 0.83749(16) 0.11464(10) 0.7686(3) 0.0255(7) Uani 1 1 d . . .
H2A H 0.8186 0.1373 0.8021 0.038 Uiso 1 1 calc R . .
H2B H 0.8507 0.1213 0.6990 0.038 Uiso 1 1 calc R . .
H2C H 0.8782 0.1055 0.8080 0.038 Uiso 1 1 calc R . .
C3 C 0.79948(16) 0.04909(9) 0.7205(2) 0.0210(6) Uani 1 1 d . . .
C4 C 0.73875(16) 0.02787(9) 0.7224(2) 0.0200(6) Uani 1 1 d . . .
C5 C 0.61852(16) 0.04767(9) 0.7800(2) 0.0209(6) Uani 1 1 d . . .
C6 C 0.58800(16) 0.08158(9) 0.8172(2) 0.0203(6) Uani 1 1 d . . .
C7 C 0.51599(16) 0.07938(10) 0.8266(2) 0.0246(7) Uani 1 1 d . . .
H7 H 0.4924 0.1011 0.8516 0.029 Uiso 1 1 calc R . .
C8 C 0.47792(17) 0.04695(10) 0.8010(3) 0.0292(8) Uani 1 1 d . . .
H8 H 0.4292 0.0472 0.8070 0.035 Uiso 1 1 calc R . .
C9 C 0.51036(17) 0.01421(10) 0.7667(3) 0.0276(7) Uani 1 1 d . . .
H9 H 0.4844 -0.0081 0.7501 0.033 Uiso 1 1 calc R . .
C10 C 0.58176(17) 0.01460(10) 0.7570(2) 0.0249(7) Uani 1 1 d . . .
H10 H 0.6051 -0.0077 0.7348 0.030 Uiso 1 1 calc R . .
C11 C 0.85929(16) 0.03512(10) 0.6786(2) 0.0249(7) Uani 1 1 d . . .
H11 H 0.9002 0.0501 0.6794 0.030 Uiso 1 1 calc R . .
C12 C 0.85812(17) -0.00121(10) 0.6355(2) 0.0254(7) Uani 1 1 d . . .
C13 C 0.79719(17) -0.02350(9) 0.6377(2) 0.0249(7) Uani 1 1 d . . .
C14 C 0.73808(17) -0.00921(9) 0.6818(2) 0.0236(7) Uani 1 1 d . . .
H14 H 0.6976 -0.0245 0.6843 0.028 Uiso 1 1 calc R . .
C15 C 0.92192(18) -0.01639(10) 0.5849(3) 0.0309(8) Uani 1 1 d . . .
H15A H 0.9600 0.0018 0.5956 0.046 Uiso 1 1 calc R . .
H15B H 0.9122 -0.0196 0.5112 0.046 Uiso 1 1 calc R . .
H615 H 0.9348 -0.0412 0.6152 0.046 Uiso 1 1 calc R . .
C16 C 0.79566(18) -0.06288(10) 0.5898(3) 0.0295(8) Uani 1 1 d . . .
H16A H 0.7505 -0.0747 0.6000 0.044 Uiso 1 1 calc R . .
H16B H 0.8319 -0.0788 0.6222 0.044 Uiso 1 1 calc R . .
H16C H 0.8035 -0.0607 0.5162 0.044 Uiso 1 1 calc R . .
C17 C 0.52865(16) 0.17670(9) 0.9289(2) 0.0228(7) Uani 1 1 d . . .
C18 C 0.47104(17) 0.20147(10) 0.9541(3) 0.0308(8) Uani 1 1 d . . .
H18A H 0.4866 0.2282 0.9559 0.046 Uiso 1 1 calc R . .
H18B H 0.4540 0.1943 1.0214 0.046 Uiso 1 1 calc R . .
H18C H 0.4338 0.1986 0.9020 0.046 Uiso 1 1 calc R . .
C19 C 0.76338(17) 0.19064(10) 0.9337(2) 0.0236(7) Uani 1 1 d . . .
C20 C 0.80587(19) 0.22184(11) 0.9760(3) 0.0360(9) Uani 1 1 d . . .
H20A H 0.7855 0.2465 0.9554 0.054 Uiso 1 1 calc R . .
H20B H 0.8526 0.2199 0.9500 0.054 Uiso 1 1 calc R . .
H20C H 0.8079 0.2200 1.0510 0.054 Uiso 1 1 calc R . .
C21 C 0.69638(19) 0.13559(10) 1.1253(2) 0.0265(7) Uani 1 1 d . . .
H21 H 0.7448 0.1438 1.1127 0.032 Uiso 1 1 calc R . .
C22 C 0.6972(2) 0.12102(11) 1.2370(2) 0.0361(9) Uani 1 1 d . . .
H22A H 0.7175 0.1406 1.2825 0.054 Uiso 1 1 calc R . .
H22B H 0.7247 0.0975 1.2424 0.054 Uiso 1 1 calc R . .
H22C H 0.6498 0.1157 1.2569 0.054 Uiso 1 1 calc R . .
C23 C 0.65313(18) 0.17224(10) 1.1208(2) 0.0279(7) Uani 1 1 d . . .
H23A H 0.6053 0.1662 1.1372 0.042 Uiso 1 1 calc R . .
H23B H 0.6542 0.1832 1.0517 0.042 Uiso 1 1 calc R . .
H23C H 0.6721 0.1908 1.1706 0.042 Uiso 1 1 calc R . .
C24 C 0.7525(2) 0.06698(11) 1.0292(3) 0.0352(9) Uani 1 1 d . . .
H24 H 0.7489 0.0511 0.9656 0.042 Uiso 1 1 calc R . .
C25 C 0.7608(3) 0.03846(12) 1.1181(3) 0.0524(12) Uani 1 1 d . . .
H25A H 0.7987 0.0208 1.1047 0.079 Uiso 1 1 calc R . .
H25B H 0.7179 0.0239 1.1246 0.079 Uiso 1 1 calc R . .
H25C H 0.7710 0.0524 1.1820 0.079 Uiso 1 1 calc R . .
C26 C 0.8192(2) 0.09039(13) 1.0205(3) 0.0439(10) Uani 1 1 d . . .
H26A H 0.8301 0.1031 1.0861 0.066 Uiso 1 1 calc R . .
H26B H 0.8129 0.1097 0.9666 0.066 Uiso 1 1 calc R . .
H26C H 0.8572 0.0733 1.0034 0.066 Uiso 1 1 calc R . .
C27 C 0.6086(2) 0.06870(10) 1.0832(3) 0.0326(8) Uani 1 1 d . . .
H27 H 0.6271 0.0622 1.1535 0.039 Uiso 1 1 calc R . .
C28 C 0.5959(2) 0.03044(11) 1.0280(3) 0.0421(10) Uani 1 1 d . . .
H28A H 0.5746 0.0124 1.0749 0.063 Uiso 1 1 calc R . .
H28B H 0.6399 0.0200 1.0060 0.063 Uiso 1 1 calc R . .
H28C H 0.5650 0.0345 0.9680 0.063 Uiso 1 1 calc R . .
C29 C 0.5408(2) 0.08975(11) 1.0980(3) 0.0364(9) Uani 1 1 d . . .
H29A H 0.5229 0.0992 1.0316 0.055 Uiso 1 1 calc R . .
H29B H 0.5487 0.1114 1.1448 0.055 Uiso 1 1 calc R . .
H29C H 0.5072 0.0722 1.1271 0.055 Uiso 1 1 calc R . .
C30 C 0.57023(16) 0.14146(9) 0.6002(2) 0.0214(6) Uani 1 1 d . . .
H30 H 0.5744 0.1574 0.5371 0.026 Uiso 1 1 calc R . .
C31 C 0.58439(19) 0.09996(10) 0.5682(3) 0.0295(7) Uani 1 1 d . . .
H31A H 0.5655 0.0824 0.6187 0.044 Uiso 1 1 calc R . .
H31B H 0.6343 0.0959 0.5647 0.044 Uiso 1 1 calc R . .
H31C H 0.5624 0.0950 0.5008 0.044 Uiso 1 1 calc R . .
C32 C 0.49586(17) 0.14586(10) 0.6339(3) 0.0283(7) Uani 1 1 d . . .
H32A H 0.4647 0.1323 0.5856 0.042 Uiso 1 1 calc R . .
H32B H 0.4836 0.1731 0.6351 0.042 Uiso 1 1 calc R . .
H32C H 0.4916 0.1350 0.7027 0.042 Uiso 1 1 calc R . .
C33 C 0.60085(17) 0.20919(9) 0.7120(2) 0.0246(7) Uani 1 1 d . . .
H33 H 0.5535 0.2052 0.7383 0.030 Uiso 1 1 calc R . .
C34 C 0.63779(19) 0.23417(10) 0.7932(3) 0.0293(7) Uani 1 1 d . . .
H34A H 0.6847 0.2398 0.7717 0.044 Uiso 1 1 calc R . .
H34B H 0.6401 0.2205 0.8589 0.044 Uiso 1 1 calc R . .
H34C H 0.6123 0.2581 0.8011 0.044 Uiso 1 1 calc R . .
C35 C 0.5894(2) 0.23249(10) 0.6124(3) 0.0344(8) Uani 1 1 d . . .
H35A H 0.5643 0.2561 0.6275 0.052 Uiso 1 1 calc R . .
H35B H 0.5625 0.2172 0.5623 0.052 Uiso 1 1 calc R . .
H35C H 0.6342 0.2390 0.5842 0.052 Uiso 1 1 calc R . .
C36 C 0.71370(17) 0.16310(11) 0.6140(2) 0.0266(7) Uani 1 1 d . . .
H36 H 0.7387 0.1383 0.6240 0.032 Uiso 1 1 calc R . .
C37 C 0.76441(18) 0.19399(11) 0.6520(3) 0.0320(8) Uani 1 1 d . . .
H37A H 0.8085 0.1908 0.6183 0.048 Uiso 1 1 calc R . .
H37B H 0.7719 0.1916 0.7264 0.048 Uiso 1 1 calc R . .
H37C H 0.7454 0.2193 0.6357 0.048 Uiso 1 1 calc R . .
C38 C 0.7020(2) 0.16731(13) 0.4978(3) 0.0391(9) Uani 1 1 d . . .
H38A H 0.6745 0.1903 0.4832 0.059 Uiso 1 1 calc R . .
H38B H 0.6774 0.1448 0.4708 0.059 Uiso 1 1 calc R . .
H38C H 0.7466 0.1695 0.4652 0.059 Uiso 1 1 calc R . .
C39 C 0.20689(15) 0.10643(9) 0.7765(2) 0.0185(6) Uani 1 1 d . . .
C40 C 0.30519(17) 0.14651(10) 0.7112(3) 0.0264(7) Uani 1 1 d . . .
H40A H 0.2811 0.1677 0.7438 0.040 Uiso 1 1 calc R . .
H40B H 0.3085 0.1517 0.6377 0.040 Uiso 1 1 calc R . .
H40C H 0.3517 0.1440 0.7423 0.040 Uiso 1 1 calc R . .
C41 C 0.28649(16) 0.07717(9) 0.6789(2) 0.0224(6) Uani 1 1 d . . .
C42 C 0.23680(16) 0.04968(9) 0.6998(2) 0.0201(6) Uani 1 1 d . . .
C43 C 0.12472(15) 0.05648(9) 0.8001(2) 0.0189(6) Uani 1 1 d . . .
C44 C 0.09147(15) 0.08622(8) 0.8539(2) 0.0177(6) Uani 1 1 d . . .
C45 C 0.02635(15) 0.07672(9) 0.8898(2) 0.0216(6) Uani 1 1 d . . .
H45 H 0.0011 0.0956 0.9252 0.026 Uiso 1 1 calc R . .
C46 C -0.00276(16) 0.04067(10) 0.8756(3) 0.0272(7) Uani 1 1 d . . .
H46 H -0.0470 0.0354 0.9017 0.033 Uiso 1 1 calc R . .
C47 C 0.03177(17) 0.01239(10) 0.8240(3) 0.0281(7) Uani 1 1 d . . .
H47 H 0.0119 -0.0123 0.8156 0.034 Uiso 1 1 calc R . .
C48 C 0.09609(16) 0.02055(9) 0.7844(2) 0.0231(7) Uani 1 1 d . . .
H48 H 0.1200 0.0017 0.7471 0.028 Uiso 1 1 calc R . .
C49 C 0.34327(16) 0.06921(10) 0.6207(2) 0.0264(7) Uani 1 1 d . . .
H49 H 0.3760 0.0886 0.6065 0.032 Uiso 1 1 calc R . .
C50 C 0.35118(17) 0.03213(11) 0.5837(2) 0.0280(7) Uani 1 1 d . . .
C51 C 0.30180(18) 0.00408(10) 0.6051(2) 0.0280(7) Uani 1 1 d . . .
C52 C 0.24414(17) 0.01255(10) 0.6622(2) 0.0247(7) Uani 1 1 d . . .
H52 H 0.2106 -0.0065 0.6752 0.030 Uiso 1 1 calc R . .
C53 C 0.41379(19) 0.02263(12) 0.5226(3) 0.0379(9) Uani 1 1 d . . .
H53A H 0.4389 0.0462 0.5077 0.057 Uiso 1 1 calc R . .
H53B H 0.3990 0.0102 0.4582 0.057 Uiso 1 1 calc R . .
H53C H 0.4440 0.0053 0.5624 0.057 Uiso 1 1 calc R . .
C54 C 0.3112(2) -0.03639(10) 0.5669(3) 0.0379(9) Uani 1 1 d . . .
H54A H 0.2730 -0.0524 0.5893 0.057 Uiso 1 1 calc R . .
H54B H 0.3550 -0.0467 0.5947 0.057 Uiso 1 1 calc R . .
H54C H 0.3117 -0.0363 0.4918 0.057 Uiso 1 1 calc R . .
C55 C 0.03697(16) 0.16822(9) 1.0263(2) 0.0239(7) Uani 1 1 d . . .
C56 C -0.0115(2) 0.18093(13) 1.1023(3) 0.0445(10) Uani 1 1 d . . .
H56A H -0.0524 0.1644 1.0994 0.067 Uiso 1 1 calc R . .
H56B H -0.0253 0.2074 1.0877 0.067 Uiso 1 1 calc R . .
H56C H 0.0106 0.1795 1.1709 0.067 Uiso 1 1 calc R . .
C57 C 0.23403(16) 0.21576(9) 0.8832(2) 0.0205(6) Uani 1 1 d . . .
C58 C 0.27234(18) 0.25166(9) 0.8923(3) 0.0271(7) Uani 1 1 d . . .
H58A H 0.2471 0.2719 0.8549 0.041 Uiso 1 1 calc R . .
H58B H 0.3180 0.2484 0.8633 0.041 Uiso 1 1 calc R . .
H58C H 0.2777 0.2588 0.9648 0.041 Uiso 1 1 calc R . .
C59 C 0.29412(17) 0.09130(10) 0.9889(3) 0.0298(8) Uani 1 1 d . . .
H59 H 0.2843 0.0754 0.9263 0.036 Uiso 1 1 calc R . .
C60 C 0.34606(18) 0.12145(12) 0.9558(3) 0.0402(9) Uani 1 1 d . . .
H60A H 0.3656 0.1345 1.0165 0.060 Uiso 1 1 calc R . .
H60B H 0.3227 0.1402 0.9107 0.060 Uiso 1 1 calc R . .
H60C H 0.3831 0.1090 0.9189 0.060 Uiso 1 1 calc R . .
C61 C 0.3292(2) 0.06400(12) 1.0663(3) 0.0403(9) Uani 1 1 d . . .
H61A H 0.3683 0.0514 1.0346 0.060 Uiso 1 1 calc R . .
H61B H 0.2959 0.0446 1.0874 0.060 Uiso 1 1 calc R . .
H61C H 0.3458 0.0785 1.1265 0.060 Uiso 1 1 calc R . .
C62 C 0.17239(17) 0.07768(10) 1.1044(3) 0.0271(7) Uani 1 1 d . . .
H62 H 0.2070 0.0739 1.1620 0.033 Uiso 1 1 calc R . .
C63 C 0.16158(19) 0.03848(10) 1.0543(3) 0.0328(8) Uani 1 1 d . . .
H63A H 0.1602 0.0188 1.1077 0.049 Uiso 1 1 calc R . .
H63B H 0.1997 0.0331 1.0090 0.049 Uiso 1 1 calc R . .
H63C H 0.1179 0.0384 1.0143 0.049 Uiso 1 1 calc R . .
C64 C 0.10533(18) 0.09039(11) 1.1536(3) 0.0329(8) Uani 1 1 d . . .
H64A H 0.0693 0.0941 1.1001 0.049 Uiso 1 1 calc R . .
H64B H 0.1132 0.1145 1.1905 0.049 Uiso 1 1 calc R . .
H64C H 0.0906 0.0707 1.2018 0.049 Uiso 1 1 calc R . .
C65 C 0.23819(17) 0.15368(10) 1.1090(3) 0.0265(7) Uani 1 1 d . . .
H65 H 0.2774 0.1664 1.0746 0.032 Uiso 1 1 calc R . .
C66 C 0.2686(2) 0.14019(12) 1.2131(3) 0.0435(10) Uani 1 1 d . . .
H66A H 0.2867 0.1623 1.2517 0.065 Uiso 1 1 calc R . .
H66B H 0.3060 0.1219 1.2020 0.065 Uiso 1 1 calc R . .
H66C H 0.2324 0.1278 1.2519 0.065 Uiso 1 1 calc R . .
C67 C 0.18689(17) 0.18550(10) 1.1279(2) 0.0268(7) Uani 1 1 d . . .
H67A H 0.1500 0.1758 1.1705 0.040 Uiso 1 1 calc R . .
H67B H 0.1670 0.1945 1.0622 0.040 Uiso 1 1 calc R . .
H67C H 0.2105 0.2068 1.1634 0.040 Uiso 1 1 calc R . .
C68 C 0.13898(17) 0.18799(9) 0.6273(2) 0.0236(7) Uani 1 1 d . . .
H68 H 0.1799 0.1981 0.6674 0.028 Uiso 1 1 calc R . .
C69 C 0.16767(19) 0.15944(10) 0.5499(3) 0.0310(8) Uani 1 1 d . . .
H69A H 0.1320 0.1537 0.4972 0.046 Uiso 1 1 calc R . .
H69B H 0.1814 0.1358 0.5856 0.046 Uiso 1 1 calc R . .
H69C H 0.2079 0.1706 0.5177 0.046 Uiso 1 1 calc R . .
C70 C 0.10852(19) 0.22218(10) 0.5674(3) 0.0326(8) Uani 1 1 d . . .
H70A H 0.1429 0.2321 0.5209 0.049 Uiso 1 1 calc R . .
H70B H 0.0958 0.2423 0.6156 0.049 Uiso 1 1 calc R . .
H70C H 0.0674 0.2139 0.5276 0.049 Uiso 1 1 calc R . .
C71 C 0.01916(16) 0.13396(9) 0.6508(2) 0.0223(6) Uani 1 1 d . . .
H71 H -0.0124 0.1239 0.7036 0.027 Uiso 1 1 calc R . .
C72 C 0.04891(18) 0.09821(10) 0.5999(3) 0.0291(7) Uani 1 1 d . . .
H72A H 0.0139 0.0780 0.5969 0.044 Uiso 1 1 calc R . .
H72B H 0.0894 0.0893 0.6400 0.044 Uiso 1 1 calc R . .
H72C H 0.0625 0.1046 0.5302 0.044 Uiso 1 1 calc R . .
C73 C -0.02845(18) 0.15456(10) 0.5712(3) 0.0305(8) Uani 1 1 d . . .
H73A H -0.0017 0.1619 0.5119 0.046 Uiso 1 1 calc R . .
H73B H -0.0479 0.1775 0.6023 0.046 Uiso 1 1 calc R . .
H73C H -0.0659 0.1373 0.5490 0.046 Uiso 1 1 calc R . .
C74 C 0.02451(16) 0.20505(9) 0.7574(2) 0.0217(6) Uani 1 1 d . . .
H74 H 0.0088 0.2174 0.6915 0.026 Uiso 1 1 calc R . .
C75 C 0.06206(17) 0.23614(9) 0.8213(3) 0.0257(7) Uani 1 1 d . . .
H75A H 0.0307 0.2577 0.8318 0.039 Uiso 1 1 calc R . .
H75B H 0.1025 0.2451 0.7849 0.039 Uiso 1 1 calc R . .
H75C H 0.0770 0.2255 0.8879 0.039 Uiso 1 1 calc R . .
C76 C -0.04117(16) 0.19151(10) 0.8108(3) 0.0264(7) Uani 1 1 d . . .
H76A H -0.0298 0.1696 0.8550 0.040 Uiso 1 1 calc R . .
H76B H -0.0762 0.1839 0.7588 0.040 Uiso 1 1 calc R . .
H76C H -0.0591 0.2124 0.8523 0.040 Uiso 1 1 calc R . .
C77 C 0.8862(2) 0.10877(13) 0.3423(3) 0.0427(10) Uani 1 1 d . . .
H77A H 0.8480 0.1083 0.2900 0.056 Uiso 0.50 1 calc PR A 1
H77B H 0.8867 0.1340 0.3769 0.056 Uiso 0.50 1 calc PR A 1
H77C H 0.8446 0.1156 0.3002 0.056 Uiso 0.50 1 d PR A 2
H77D H 0.9042 0.1326 0.3743 0.056 Uiso 0.50 1 d PR A 2
Cl1A Cl 0.8775(4) 0.0709(3) 0.4328(8) 0.0564(16) Uani 0.50 1 d PU B 1
Cl2A Cl 0.9652(3) 0.09948(19) 0.2871(5) 0.0710(15) Uani 0.50 1 d PU B 1
Cl1B Cl 0.8610(4) 0.0776(2) 0.4408(8) 0.0572(16) Uani 0.50 1 d PU B 2
Cl2B Cl 0.9485(3) 0.09105(19) 0.2611(5) 0.0671(14) Uani 0.50 1 d PU B 2
C78 C 0.4324(2) 0.17122(13) 0.3612(3) 0.0479(11) Uani 1 1 d . . .
H78A H 0.4256 0.1878 0.4217 0.062 Uiso 0.50 1 calc PR C 1
H78B H 0.4050 0.1821 0.3028 0.062 Uiso 0.50 1 calc PR C 1
H78C H 0.4003 0.1824 0.3087 0.062 Uiso 0.50 1 d PR C 2
H78D H 0.4203 0.1816 0.4290 0.062 Uiso 0.50 1 d PR C 2
Cl3A Cl 0.5190(4) 0.17134(16) 0.3320(7) 0.0539(14) Uani 0.50 1 d PU D 1
Cl4A Cl 0.4030(3) 0.12573(19) 0.3868(5) 0.105(2) Uani 0.50 1 d PU D 1
Cl3B Cl 0.5184(3) 0.18388(16) 0.3343(7) 0.0531(13) Uani 0.50 1 d PU D 2
Cl4B Cl 0.4237(2) 0.11966(14) 0.3614(4) 0.0540(9) Uani 0.50 1 d PU D 2

loop_
_atom_site_aniso_label
_atom_site_aniso_U_11
_atom_site_aniso_U_22
_atom_site_aniso_U_33
_atom_site_aniso_U_23
_atom_site_aniso_U_13
_atom_site_aniso_U_12
Os1 0.01791(6) 0.01552(6) 0.01622(5) 0.00035(4) 0.00274(4) 0.00363(4)
Os2 0.01361(5) 0.01282(6) 0.01904(6) -0.00110(4) 0.00137(4) -0.00039(4)
P1 0.0310(4) 0.0192(4) 0.0180(4) 0.0014(3) 0.0030(3) 0.0086(3)
P2 0.0185(4) 0.0192(4) 0.0182(4) 0.0012(3) 0.0009(3) 0.0003(3)
P3 0.0156(4) 0.0163(4) 0.0231(4) 0.0010(3) -0.0003(3) 0.0010(3)
P4 0.0185(4) 0.0154(4) 0.0192(4) -0.0006(3) -0.0003(3) -0.0017(3)
F1 0.0778(19) 0.0410(16) 0.0641(17) -0.0141(13) 0.0049(15) -0.0112(14)
F2 0.146(3) 0.054(2) 0.095(2) -0.0100(17) -0.090(2) 0.014(2)
F3 0.0361(12) 0.0385(13) 0.0411(12) -0.0103(10) 0.0035(10) -0.0049(10)
F4 0.0629(19) 0.091(2) 0.103(3) -0.027(2) 0.0364(18) 0.0164(17)
F5 0.0371(12) 0.0414(13) 0.0311(11) 0.0007(9) 0.0091(9) -0.0084(10)
F6 0.0415(13) 0.0750(18) 0.0316(12) -0.0142(12) -0.0013(10) -0.0142(12)
F7 0.0476(14) 0.0301(13) 0.0551(14) 0.0059(10) 0.0118(11) 0.0087(10)
F8 0.0264(11) 0.0394(13) 0.0438(12) -0.0047(10) 0.0041(9) 0.0032(9)
N1 0.0183(13) 0.0176(14) 0.0243(13) -0.0040(10) 0.0010(10) 0.0020(10)
N2 0.0204(13) 0.0156(13) 0.0202(12) -0.0021(10) 0.0010(10) 0.0015(10)
N3 0.0238(14) 0.0172(14) 0.0195(12) 0.0017(10) 0.0027(10) 0.0043(11)
N4 0.0232(13) 0.0219(15) 0.0168(12) -0.0007(10) 0.0009(10) 0.0063(11)
N5 0.0169(12) 0.0182(14) 0.0261(13) -0.0048(10) 0.0033(10) -0.0024(10)
N6 0.0170(12) 0.0146(13) 0.0227(12) -0.0014(10) 0.0020(10) 0.0005(10)
N7 0.0171(12) 0.0182(14) 0.0209(12) 0.0009(10) -0.0021(10) 0.0019(10)
N8 0.0160(12) 0.0145(13) 0.0228(12) -0.0007(10) 0.0024(10) -0.0007(10)
B1 0.036(2) 0.039(3) 0.033(2) -0.0058(18) -0.0005(18) 0.0086(19)
B2 0.028(2) 0.028(2) 0.0277(19) -0.0031(16) 0.0044(16) 0.0012(16)
C1 0.0213(15) 0.0180(16) 0.0174(14) 0.0011(11) 0.0013(11) 0.0041(12)
C2 0.0202(16) 0.0242(18) 0.0322(17) -0.0067(14) 0.0017(13) -0.0021(13)
C3 0.0226(16) 0.0203(17) 0.0201(14) -0.0023(12) -0.0002(12) 0.0042(12)
C4 0.0217(15) 0.0182(16) 0.0202(14) -0.0010(12) 0.0010(12) 0.0030(12)
C5 0.0205(15) 0.0205(16) 0.0217(15) 0.0024(12) 0.0019(12) 0.0027(12)
C6 0.0259(16) 0.0141(15) 0.0211(14) 0.0039(11) 0.0027(12) 0.0025(12)
C7 0.0239(16) 0.0208(17) 0.0294(16) 0.0044(13) 0.0066(13) 0.0010(13)
C8 0.0205(16) 0.031(2) 0.0364(19) 0.0066(15) 0.0056(14) -0.0017(14)
C9 0.0284(18) 0.0239(18) 0.0305(17) 0.0033(14) 0.0023(14) -0.0059(14)
C10 0.0287(17) 0.0210(17) 0.0250(16) 0.0000(13) 0.0042(13) 0.0003(13)
C11 0.0205(16) 0.0288(19) 0.0256(16) -0.0021(13) 0.0020(13) 0.0003(13)
C12 0.0243(16) 0.0272(18) 0.0249(16) -0.0021(13) 0.0047(13) 0.0078(14)
C13 0.0309(18) 0.0213(17) 0.0222(15) -0.0021(13) -0.0012(13) 0.0075(13)
C14 0.0241(16) 0.0208(17) 0.0256(16) -0.0026(13) -0.0018(13) 0.0025(13)
C15 0.0310(19) 0.031(2) 0.0316(18) -0.0075(15) 0.0094(15) 0.0055(15)
C16 0.0319(19) 0.0243(19) 0.0321(18) -0.0095(14) -0.0019(15) 0.0084(14)
C17 0.0235(16) 0.0239(18) 0.0210(15) -0.0007(12) 0.0006(12) 0.0010(13)
C18 0.0242(17) 0.029(2) 0.0389(19) -0.0093(15) -0.0002(15) 0.0104(14)
C19 0.0249(16) 0.0270(18) 0.0190(15) -0.0008(13) 0.0021(12) 0.0037(14)
C20 0.033(2) 0.034(2) 0.041(2) -0.0153(17) 0.0010(16) -0.0043(16)
C21 0.0358(19) 0.0244(18) 0.0195(15) -0.0022(13) 0.0024(13) 0.0058(14)
C22 0.050(2) 0.039(2) 0.0191(16) 0.0002(15) 0.0003(15) 0.0107(18)
C23 0.0366(19) 0.0255(18) 0.0217(15) -0.0038(13) 0.0042(14) 0.0062(15)
C24 0.045(2) 0.037(2) 0.0241(17) 0.0018(15) 0.0016(15) 0.0227(17)
C25 0.079(3) 0.042(3) 0.036(2) 0.0037(18) -0.005(2) 0.034(2)
C26 0.038(2) 0.060(3) 0.034(2) -0.0007(19) -0.0004(17) 0.027(2)
C27 0.051(2) 0.0255(19) 0.0219(16) 0.0041(14) 0.0039(15) -0.0009(16)
C28 0.064(3) 0.028(2) 0.035(2) 0.0057(16) 0.0109(19) -0.0036(19)
C29 0.044(2) 0.036(2) 0.0307(18) 0.0023(16) 0.0139(16) -0.0046(17)
C30 0.0213(15) 0.0206(17) 0.0219(15) -0.0005(12) -0.0043(12) 0.0010(12)
C31 0.038(2) 0.0267(19) 0.0234(16) -0.0040(14) -0.0066(14) 0.0054(15)
C32 0.0230(17) 0.0258(19) 0.0359(18) 0.0053(14) -0.0033(14) 0.0014(14)
C33 0.0291(17) 0.0178(17) 0.0267(16) 0.0019(13) -0.0027(13) 0.0022(13)
C34 0.039(2) 0.0195(18) 0.0291(17) 0.0024(13) -0.0040(15) 0.0030(14)
C35 0.046(2) 0.0232(19) 0.0328(19) 0.0063(15) -0.0098(16) 0.0012(16)
C36 0.0239(16) 0.037(2) 0.0189(15) 0.0042(14) 0.0053(13) -0.0011(14)
C37 0.0256(18) 0.040(2) 0.0304(18) 0.0101(16) 0.0017(14) -0.0043(15)
C38 0.037(2) 0.060(3) 0.0205(17) 0.0050(17) 0.0043(15) -0.0010(19)
C39 0.0187(14) 0.0161(16) 0.0207(14) -0.0019(11) 0.0009(11) -0.0011(11)
C40 0.0231(16) 0.0237(18) 0.0327(17) -0.0052(14) 0.0079(14) -0.0076(13)
C41 0.0190(15) 0.0244(18) 0.0238(15) -0.0047(13) 0.0001(12) -0.0008(13)
C42 0.0200(15) 0.0205(16) 0.0200(14) -0.0017(12) 0.0013(12) 0.0047(12)
C43 0.0167(14) 0.0168(16) 0.0231(15) 0.0009(12) -0.0004(12) 0.0009(11)
C44 0.0170(14) 0.0148(15) 0.0212(14) 0.0004(11) -0.0012(11) -0.0026(11)
C45 0.0171(15) 0.0224(17) 0.0253(15) -0.0010(13) 0.0003(12) -0.0004(12)
C46 0.0169(15) 0.0288(19) 0.0359(18) 0.0029(14) 0.0010(13) -0.0070(13)
C47 0.0240(17) 0.0211(18) 0.0390(19) -0.0004(14) -0.0012(14) -0.0051(13)
C48 0.0215(16) 0.0154(16) 0.0325(17) -0.0031(13) 0.0000(13) 0.0005(12)
C49 0.0201(16) 0.0307(19) 0.0285(17) -0.0042(14) 0.0027(13) -0.0001(13)
C50 0.0247(17) 0.036(2) 0.0235(16) -0.0055(14) 0.0027(13) 0.0088(14)
C51 0.0355(19) 0.0272(19) 0.0212(15) -0.0023(13) -0.0016(14) 0.0101(15)
C52 0.0277(17) 0.0240(18) 0.0225(15) -0.0014(13) 0.0010(13) 0.0038(13)
C53 0.034(2) 0.045(2) 0.035(2) -0.0118(17) 0.0071(16) 0.0108(17)
C54 0.052(2) 0.028(2) 0.0345(19) -0.0041(15) 0.0106(18) 0.0134(17)
C55 0.0229(16) 0.0239(18) 0.0249(16) 0.0011(13) 0.0010(13) 0.0026(13)
C56 0.037(2) 0.059(3) 0.039(2) -0.0004(19) 0.0163(18) 0.016(2)
C57 0.0208(15) 0.0215(17) 0.0191(14) 0.0000(12) 0.0011(12) 0.0015(12)
C58 0.0303(18) 0.0215(18) 0.0298(17) -0.0042(13) 0.0044(14) -0.0080(14)
C59 0.0197(16) 0.031(2) 0.0389(19) 0.0029(15) 0.0011(14) 0.0061(14)
C60 0.0206(17) 0.048(3) 0.052(2) 0.0069(19) 0.0049(16) 0.0043(16)
C61 0.031(2) 0.039(2) 0.051(2) -0.0008(18) -0.0048(17) 0.0123(17)
C62 0.0256(17) 0.0282(19) 0.0273(16) 0.0084(14) -0.0031(13) -0.0014(14)
C63 0.039(2) 0.0243(19) 0.0347(19) 0.0041(15) -0.0070(16) -0.0043(15)
C64 0.0305(19) 0.036(2) 0.0324(18) 0.0097(15) 0.0024(15) -0.0013(15)
C65 0.0261(17) 0.0227(18) 0.0304(17) -0.0013(14) -0.0053(14) -0.0008(13)
C66 0.051(2) 0.039(2) 0.039(2) -0.0074(18) -0.0227(19) 0.0051(19)
C67 0.0315(18) 0.0233(18) 0.0252(16) -0.0032(13) -0.0034(14) 0.0002(14)
C68 0.0234(16) 0.0238(18) 0.0237(15) 0.0029(13) 0.0012(13) -0.0033(13)
C69 0.0351(19) 0.032(2) 0.0259(17) 0.0023(14) 0.0073(15) -0.0009(15)
C70 0.040(2) 0.0260(19) 0.0320(18) 0.0086(15) 0.0025(16) -0.0064(16)
C71 0.0232(16) 0.0211(17) 0.0224(15) -0.0020(12) -0.0033(12) -0.0043(13)
C72 0.0366(19) 0.0234(18) 0.0269(17) -0.0076(14) -0.0045(14) -0.0043(15)
C73 0.0306(18) 0.032(2) 0.0276(17) -0.0041(14) -0.0122(14) -0.0009(15)
C74 0.0216(16) 0.0180(16) 0.0251(15) 0.0003(12) -0.0038(12) 0.0016(12)
C75 0.0272(17) 0.0167(17) 0.0328(17) -0.0030(13) -0.0057(14) 0.0025(13)
C76 0.0198(16) 0.0256(18) 0.0335(18) -0.0023(14) -0.0008(13) 0.0018(13)
C77 0.045(2) 0.050(3) 0.033(2) 0.0064(18) -0.0038(17) 0.001(2)
Cl1A 0.067(3) 0.044(2) 0.057(2) 0.0044(16) -0.014(3) -0.020(2)
Cl2A 0.071(3) 0.072(3) 0.072(3) 0.021(2) 0.024(2) 0.030(2)
Cl1B 0.059(3) 0.058(4) 0.055(2) 0.013(2) 0.000(2) -0.030(2)
Cl2B 0.069(3) 0.058(2) 0.074(3) 0.0052(18) 0.0098(19) 0.032(2)
C78 0.040(2) 0.054(3) 0.049(2) 0.012(2) -0.0033(19) -0.006(2)
Cl3A 0.049(2) 0.071(3) 0.0417(16) 0.000(2) 0.0015(14) 0.014(2)
Cl4A 0.115(4) 0.109(4) 0.088(3) 0.046(3) -0.051(3) -0.064(3)
Cl3B 0.0298(17) 0.081(3) 0.0488(18) 0.008(3) -0.0006(13) -0.014(2)
Cl4B 0.0562(18) 0.0475(16) 0.0563(19) 0.0038(13) -0.0287(14) 0.0003(14)

loop_
_atom_type_symbol
_atom_type_description
_atom_type_scat_dispersion_real
_atom_type_scat_dispersion_imag
_atom_type_scat_source
C C 0.0033 0.0016 'International Tables Vol C Tables 4.2.6.8 and 6.1.1.4'
H H 0.0000 0.0000 'International Tables Vol C Tables 4.2.6.8 and 6.1.1.4'
B B 0.0013 0.0007 'International Tables Vol C Tables 4.2.6.8 and 6.1.1.4'
N N 0.0061 0.0033 'International Tables Vol C Tables 4.2.6.8 and 6.1.1.4'
F F 0.0171 0.0103 'International Tables Vol C Tables 4.2.6.8 and 6.1.1.4'
P P 0.1023 0.0942 'International Tables Vol C Tables 4.2.6.8 and 6.1.1.4'
Os Os -1.2165 7.6030 'International Tables Vol C Tables 4.2.6.8 and 6.1.1.4'
Cl Cl 0.1484 0.1585 'International Tables Vol C Tables 4.2.6.8 and 6.1.1.4'

loop_
_geom_angle_atom_site_label_1
_geom_angle_atom_site_label_2
_geom_angle_atom_site_label_3
_geom_angle
C1 Os1 C6 78.08(12)
C1 Os1 N3 168.49(11)
C6 Os1 N3 90.63(11)
C1 Os1 N4 99.76(11)
C6 Os1 N4 175.36(11)
N3 Os1 N4 91.66(10)
C1 Os1 P2 93.39(8)
C6 Os1 P2 94.64(8)
N3 Os1 P2 85.25(7)
N4 Os1 P2 89.57(7)
C1 Os1 P1 91.81(8)
C6 Os1 P1 90.27(8)
N3 Os1 P1 90.43(7)
N4 Os1 P1 85.68(7)
P2 Os1 P1 173.49(3)
C39 Os2 N7 168.86(11)
C39 Os2 C44 78.67(12)
N7 Os2 C44 90.78(11)
C39 Os2 N8 99.32(11)
N7 Os2 N8 91.23(10)
C44 Os2 N8 177.99(11)
C39 Os2 P4 93.12(9)
N7 Os2 P4 90.82(7)
C44 Os2 P4 92.04(8)
N8 Os2 P4 88.01(7)
C39 Os2 P3 90.73(9)
N7 Os2 P3 85.94(7)
C44 Os2 P3 91.61(8)
N8 Os2 P3 88.45(7)
P4 Os2 P3 175.15(3)
C27 P1 C21 103.92(16)
C27 P1 C24 102.18(18)
C21 P1 C24 102.95(17)
C27 P1 Os1 120.75(12)
C21 P1 Os1 113.79(11)
C24 P1 Os1 111.25(11)
C30 P2 C36 101.27(14)
C30 P2 C33 98.81(14)
C36 P2 C33 108.12(16)
C30 P2 Os1 119.39(11)
C36 P2 Os1 114.24(11)
C33 P2 Os1 113.24(10)
C62 P3 C59 101.03(16)
C62 P3 C65 103.83(16)
C59 P3 C65 101.52(16)
C62 P3 Os2 121.36(11)
C59 P3 Os2 113.07(12)
C65 P3 Os2 113.54(11)
C74 P4 C71 99.68(14)
C74 P4 C68 101.99(15)
C71 P4 C68 107.55(14)
C74 P4 Os2 114.46(10)
C71 P4 Os2 117.94(11)
C68 P4 Os2 113.29(11)
C1 N1 C3 111.5(3)
C1 N1 C2 127.1(3)
C3 N1 C2 121.2(3)
C1 N2 C4 111.2(2)
C1 N2 C5 116.4(2)
C4 N2 C5 132.0(3)
C17 N3 Os1 175.0(3)
C19 N4 Os1 173.5(2)
C39 N5 C41 111.2(3)
C39 N5 C40 127.4(3)
C41 N5 C40 121.2(3)
C39 N6 C42 111.1(2)
C39 N6 C43 116.1(2)
C42 N6 C43 132.7(3)
C55 N7 Os2 175.8(3)
C57 N8 Os2 178.1(2)
F2 B1 F4 113.1(4)
F2 B1 F3 110.1(4)
F4 B1 F3 109.2(4)
F2 B1 F1 107.1(4)
F4 B1 F1 108.1(4)
F3 B1 F1 109.0(3)
F5 B2 F7 110.0(3)
F5 B2 F6 110.0(3)
F7 B2 F6 109.9(3)
F5 B2 F8 109.7(3)
F7 B2 F8 108.4(3)
F6 B2 F8 108.8(3)
N1 C1 N2 104.5(2)
N1 C1 Os1 138.8(2)
N2 C1 Os1 116.7(2)
N1 C2 H2A 109.5
N1 C2 H2B 109.5
H2A C2 H2B 109.5
N1 C2 H2C 109.5
H2A C2 H2C 109.5
H2B C2 H2C 109.5
C11 C3 C4 122.5(3)
C11 C3 N1 130.3(3)
C4 C3 N1 107.1(3)
C3 C4 N2 105.7(3)
C3 C4 C14 118.9(3)
N2 C4 C14 135.3(3)
C10 C5 N2 123.9(3)
C10 C5 C6 123.6(3)
N2 C5 C6 112.4(3)
C7 C6 C5 114.2(3)
C7 C6 Os1 129.8(2)
C5 C6 Os1 115.9(2)
C8 C7 C6 123.0(3)
C8 C7 H7 118.5
C6 C7 H7 118.5
C9 C8 C7 120.5(3)
C9 C8 H8 119.7
C7 C8 H8 119.7
C8 C9 C10 118.9(3)
C8 C9 H9 120.5
C10 C9 H9 120.5
C5 C10 C9 119.6(3)
C5 C10 H10 120.2
C9 C10 H10 120.2
C3 C11 C12 118.6(3)
C3 C11 H11 120.7
C12 C11 H11 120.7
C11 C12 C13 119.8(3)
C11 C12 C15 119.6(3)
C13 C12 C15 120.6(3)
C14 C13 C12 120.7(3)
C14 C13 C16 119.5(3)
C12 C13 C16 119.8(3)
C13 C14 C4 119.4(3)
C13 C14 H14 120.3
C4 C14 H14 120.3
C12 C15 H15A 109.5
C12 C15 H15B 109.5
H15A C15 H15B 109.5
C12 C15 H615 109.5
H15A C15 H615 109.5
H15B C15 H615 109.5
C13 C16 H16A 109.5
C13 C16 H16B 109.5
H16A C16 H16B 109.5
C13 C16 H16C 109.5
H16A C16 H16C 109.5
H16B C16 H16C 109.5
N3 C17 C18 177.4(4)
C17 C18 H18A 109.5
C17 C18 H18B 109.5
H18A C18 H18B 109.5
C17 C18 H18C 109.5
H18A C18 H18C 109.5
H18B C18 H18C 109.5
N4 C19 C20 176.8(4)
C19 C20 H20A 109.5
C19 C20 H20B 109.5
H20A C20 H20B 109.5
C19 C20 H20C 109.5
H20A C20 H20C 109.5
H20B C20 H20C 109.5
C23 C21 C22 107.5(3)
C23 C21 P1 115.8(2)
C22 C21 P1 115.8(3)
C23 C21 H21 105.6
C22 C21 H21 105.6
P1 C21 H21 105.6
C21 C22 H22A 109.5
C21 C22 H22B 109.5
H22A C22 H22B 109.5
C21 C22 H22C 109.5
H22A C22 H22C 109.5
H22B C22 H22C 109.5
C21 C23 H23A 109.5
C21 C23 H23B 109.5
H23A C23 H23B 109.5
C21 C23 H23C 109.5
H23A C23 H23C 109.5
H23B C23 H23C 109.5
C25 C24 C26 109.5(3)
C25 C24 P1 118.5(3)
C26 C24 P1 110.8(3)
C25 C24 H24 105.7
C26 C24 H24 105.7
P1 C24 H24 105.7
C24 C25 H25A 109.5
C24 C25 H25B 109.5
H25A C25 H25B 109.5
C24 C25 H25C 109.5
H25A C25 H25C 109.5
H25B C25 H25C 109.5
C24 C26 H26A 109.5
C24 C26 H26B 109.5
H26A C26 H26B 109.5
C24 C26 H26C 109.5
H26A C26 H26C 109.5
H26B C26 H26C 109.5
C29 C27 C28 110.8(3)
C29 C27 P1 112.9(2)
C28 C27 P1 114.0(2)
C29 C27 H27 106.1
C28 C27 H27 106.1
P1 C27 H27 106.1
C27 C28 H28A 109.5
C27 C28 H28B 109.5
H28A C28 H28B 109.5
C27 C28 H28C 109.5
H28A C28 H28C 109.5
H28B C28 H28C 109.5
C27 C29 H29A 109.5
C27 C29 H29B 109.5
H29A C29 H29B 109.5
C27 C29 H29C 109.5
H29A C29 H29C 109.5
H29B C29 H29C 109.5
C32 C30 C31 110.6(3)
C32 C30 P2 114.0(2)
C31 C30 P2 112.3(2)
C32 C30 H30 106.4
C31 C30 H30 106.4
P2 C30 H30 106.4
C30 C31 H31A 109.5
C30 C31 H31B 109.5
H31A C31 H31B 109.5
C30 C31 H31C 109.5
H31A C31 H31C 109.5
H31B C31 H31C 109.5
C30 C32 H32A 109.5
C30 C32 H32B 109.5
H32A C32 H32B 109.5
C30 C32 H32C 109.5
H32A C32 H32C 109.5
H32B C32 H32C 109.5
C34 C33 C35 109.5(3)
C34 C33 P2 116.4(2)
C35 C33 P2 115.4(2)
C34 C33 H33 104.7
C35 C33 H33 104.7
P2 C33 H33 104.7
C33 C34 H34A 109.5
C33 C34 H34B 109.5
H34A C34 H34B 109.5
C33 C34 H34C 109.5
H34A C34 H34C 109.5
H34B C34 H34C 109.5
C33 C35 H35A 109.5
C33 C35 H35B 109.5
H35A C35 H35B 109.5
C33 C35 H35C 109.5
H35A C35 H35C 109.5
H35B C35 H35C 109.5
C37 C36 C38 109.0(3)
C37 C36 P2 112.5(2)
C38 C36 P2 117.9(2)
C37 C36 H36 105.5
C38 C36 H36 105.5
P2 C36 H36 105.5
C36 C37 H37A 109.5
C36 C37 H37B 109.5
H37A C37 H37B 109.5
C36 C37 H37C 109.5
H37A C37 H37C 109.5
H37B C37 H37C 109.5
C36 C38 H38A 109.5
C36 C38 H38B 109.5
H38A C38 H38B 109.5
C36 C38 H38C 109.5
H38A C38 H38C 109.5
H38B C38 H38C 109.5
N5 C39 N6 104.7(2)
N5 C39 Os2 138.5(2)
N6 C39 Os2 116.8(2)
N5 C40 H40A 109.5
N5 C40 H40B 109.5
H40A C40 H40B 109.5
N5 C40 H40C 109.5
H40A C40 H40C 109.5
H40B C40 H40C 109.5
C49 C41 N5 130.2(3)
C49 C41 C42 122.4(3)
N5 C41 C42 107.5(3)
C41 C42 C52 119.5(3)
C41 C42 N6 105.5(3)
C52 C42 N6 135.0(3)
C48 C43 C44 123.4(3)
C48 C43 N6 123.9(3)
C44 C43 N6 112.6(3)
C45 C44 C43 114.9(3)
C45 C44 Os2 129.8(2)
C43 C44 Os2 115.4(2)
C46 C45 C44 122.4(3)
C46 C45 H45 118.8
C44 C45 H45 118.8
C47 C46 C45 120.8(3)
C47 C46 H46 119.6
C45 C46 H46 119.6
C46 C47 C48 119.2(3)
C46 C47 H47 120.4
C48 C47 H47 120.4
C43 C48 C47 119.3(3)
C43 C48 H48 120.4
C47 C48 H48 120.4
C41 C49 C50 118.4(3)
C41 C49 H49 120.8
C50 C49 H49 120.8
C49 C50 C51 119.8(3)
C49 C50 C53 119.1(3)
C51 C50 C53 121.1(3)
C52 C51 C50 121.4(3)
C52 C51 C54 118.8(3)
C50 C51 C54 119.8(3)
C51 C52 C42 118.5(3)
C51 C52 H52 120.7
C42 C52 H52 120.7
C50 C53 H53A 109.5
C50 C53 H53B 109.5
H53A C53 H53B 109.5
C50 C53 H53C 109.5
H53A C53 H53C 109.5
H53B C53 H53C 109.5
C51 C54 H54A 109.5
C51 C54 H54B 109.5
H54A C54 H54B 109.5
C51 C54 H54C 109.5
H54A C54 H54C 109.5
H54B C54 H54C 109.5
N7 C55 C56 179.4(4)
C55 C56 H56A 109.5
C55 C56 H56B 109.5
H56A C56 H56B 109.5
C55 C56 H56C 109.5
H56A C56 H56C 109.5
H56B C56 H56C 109.5
N8 C57 C58 179.7(4)
C57 C58 H58A 109.5
C57 C58 H58B 109.5
H58A C58 H58B 109.5
C57 C58 H58C 109.5
H58A C58 H58C 109.5
H58B C58 H58C 109.5
C60 C59 C61 109.5(3)
C60 C59 P3 110.7(2)
C61 C59 P3 120.0(3)
C60 C59 H59 105.2
C61 C59 H59 105.2
P3 C59 H59 105.2
C59 C60 H60A 109.5
C59 C60 H60B 109.5
H60A C60 H60B 109.5
C59 C60 H60C 109.5
H60A C60 H60C 109.5
H60B C60 H60C 109.5
C59 C61 H61A 109.5
C59 C61 H61B 109.5
H61A C61 H61B 109.5
C59 C61 H61C 109.5
H61A C61 H61C 109.5
H61B C61 H61C 109.5
C63 C62 C64 109.4(3)
C63 C62 P3 114.1(2)
C64 C62 P3 113.8(2)
C63 C62 H62 106.3
C64 C62 H62 106.3
P3 C62 H62 106.3
C62 C63 H63A 109.5
C62 C63 H63B 109.5
H63A C63 H63B 109.5
C62 C63 H63C 109.5
H63A C63 H63C 109.5
H63B C63 H63C 109.5
C62 C64 H64A 109.5
C62 C64 H64B 109.5
H64A C64 H64B 109.5
C62 C64 H64C 109.5
H64A C64 H64C 109.5
H64B C64 H64C 109.5
C67 C65 C66 108.4(3)
C67 C65 P3 117.2(2)
C66 C65 P3 115.1(2)
C67 C65 H65 105.0
C66 C65 H65 105.0
P3 C65 H65 105.0
C65 C66 H66A 109.5
C65 C66 H66B 109.5
H66A C66 H66B 109.5
C65 C66 H66C 109.5
H66A C66 H66C 109.5
H66B C66 H66C 109.5
C65 C67 H67A 109.5
C65 C67 H67B 109.5
H67A C67 H67B 109.5
C65 C67 H67C 109.5
H67A C67 H67C 109.5
H67B C67 H67C 109.5
C70 C68 C69 108.2(3)
C70 C68 P4 116.8(2)
C69 C68 P4 113.1(2)
C70 C68 H68 106.0
C69 C68 H68 106.0
P4 C68 H68 106.0
C68 C69 H69A 109.5
C68 C69 H69B 109.5
H69A C69 H69B 109.5
C68 C69 H69C 109.5
H69A C69 H69C 109.5
H69B C69 H69C 109.5
C68 C70 H70A 109.5
C68 C70 H70B 109.5
H70A C70 H70B 109.5
C68 C70 H70C 109.5
H70A C70 H70C 109.5
H70B C70 H70C 109.5
C72 C71 C73 108.2(3)
C72 C71 P4 116.1(2)
C73 C71 P4 115.9(2)
C72 C71 H71 105.1
C73 C71 H71 105.1
P4 C71 H71 105.1
C71 C72 H72A 109.5
C71 C72 H72B 109.5
H72A C72 H72B 109.5
C71 C72 H72C 109.5
H72A C72 H72C 109.5
H72B C72 H72C 109.5
C71 C73 H73A 109.5
C71 C73 H73B 109.5
H73A C73 H73B 109.5
C71 C73 H73C 109.5
H73A C73 H73C 109.5
H73B C73 H73C 109.5
C75 C74 C76 110.7(3)
C75 C74 P4 112.6(2)
C76 C74 P4 113.0(2)
C75 C74 H74 106.7
C76 C74 H74 106.7
P4 C74 H74 106.7
C74 C75 H75A 109.5
C74 C75 H75B 109.5
H75A C75 H75B 109.5
C74 C75 H75C 109.5
H75A C75 H75C 109.5
H75B C75 H75C 109.5
C74 C76 H76A 109.5
C74 C76 H76B 109.5
H76A C76 H76B 109.5
C74 C76 H76C 109.5
H76A C76 H76C 109.5
H76B C76 H76C 109.5
Cl2A C77 Cl2B 18.1(3)
Cl2A C77 Cl1B 116.9(4)
Cl2B C77 Cl1B 115.9(4)
Cl2A C77 Cl1A 103.8(4)
Cl2B C77 Cl1A 102.8(4)
Cl1B C77 Cl1A 13.3(5)
Cl2A C77 H77A 111.0
Cl2B C77 H77A 95.2
Cl1B C77 H77A 105.9
Cl1A C77 H77A 111.0
Cl2A C77 H77B 111.0
Cl2B C77 H77B 126.6
Cl1B C77 H77B 102.5
Cl1A C77 H77B 111.0
H77A C77 H77B 109.0
Cl2A C77 H77C 121.7
Cl2B C77 H77C 108.4
Cl1B C77 H77C 108.3
Cl1A C77 H77C 117.0
H77A C77 H77C 17.3
H77B C77 H77C 91.9
Cl2A C77 H77D 91.7
Cl2B C77 H77D 108.3
Cl1B C77 H77D 108.3
Cl1A C77 H77D 112.7
H77A C77 H77D 123.3
H77B C77 H77D 20.1
H77C C77 H77D 107.4
Cl4A C78 Cl3A 111.9(4)
Cl4A C78 Cl3B 126.0(4)
Cl3A C78 Cl3B 14.4(3)
Cl4A C78 Cl4B 18.4(3)
Cl3A C78 Cl4B 95.4(3)
Cl3B C78 Cl4B 109.7(3)
Cl4A C78 H78A 109.2
Cl3A C78 H78A 109.2
Cl3B C78 H78A 99.4
Cl4B C78 H78A 124.4
Cl4A C78 H78B 109.2
Cl3A C78 H78B 109.2
Cl3B C78 H78B 103.7
Cl4B C78 H78B 109.5
H78A C78 H78B 107.9
Cl4A C78 H78C 107.1
Cl3A C78 H78C 115.9
Cl3B C78 H78C 109.7
Cl4B C78 H78C 109.7
H78A C78 H78C 102.9
H78B C78 H78C 7.0
Cl4A C78 H78D 94.2
Cl3A C78 H78D 117.0
Cl3B C78 H78D 109.8
Cl4B C78 H78D 109.7
H78A C78 H78D 15.0
H78B C78 H78D 114.3
H78C C78 H78D 108.2

loop_
_geom_bond_atom_site_label_1
_geom_bond_atom_site_label_2
_geom_bond_distance
Os1 C1 2.014(3)
Os1 C6 2.074(3)
Os1 N3 2.078(2)
Os1 N4 2.092(3)
Os1 P2 2.4172(8)
Os1 P1 2.4206(8)
Os2 C39 2.003(3)
Os2 N7 2.069(2)
Os2 C44 2.071(3)
Os2 N8 2.092(2)
Os2 P4 2.4160(8)
Os2 P3 2.4324(8)
P1 C27 1.852(4)
P1 C21 1.870(3)
P1 C24 1.874(3)
P2 C30 1.855(3)
P2 C36 1.872(3)
P2 C33 1.874(3)
P3 C62 1.856(3)
P3 C59 1.877(3)
P3 C65 1.885(3)
P4 C74 1.858(3)
P4 C71 1.866(3)
P4 C68 1.873(3)
F1 B1 1.395(5)
F2 B1 1.356(5)
F3 B1 1.391(5)
F4 B1 1.357(5)
F5 B2 1.383(4)
F6 B2 1.391(4)
F7 B2 1.391(5)
F8 B2 1.396(4)
N1 C1 1.362(4)
N1 C3 1.395(4)
N1 C2 1.450(4)
N2 C1 1.396(4)
N2 C4 1.397(4)
N2 C5 1.412(4)
N3 C17 1.132(4)
N4 C19 1.139(4)
N5 C39 1.367(4)
N5 C41 1.390(4)
N5 C40 1.460(4)
N6 C39 1.393(4)
N6 C42 1.399(4)
N6 C43 1.422(4)
N7 C55 1.138(4)
N8 C57 1.146(4)
C2 H2A 0.9800
C2 H2B 0.9800
C2 H2C 0.9800
C3 C11 1.387(4)
C3 C4 1.392(4)
C4 C14 1.399(4)
C5 C10 1.385(4)
C5 C6 1.417(4)
C6 C7 1.407(4)
C7 C8 1.387(5)
C7 H7 0.9500
C8 C9 1.386(5)
C8 H8 0.9500
C9 C10 1.394(5)
C9 H9 0.9500
C10 H10 0.9500
C11 C12 1.388(5)
C11 H11 0.9500
C12 C13 1.415(5)
C12 C15 1.517(4)
C13 C14 1.391(4)
C13 C16 1.511(4)
C14 H14 0.9500
C15 H15A 0.9800
C15 H15B 0.9800
C15 H615 0.9800
C16 H16A 0.9800
C16 H16B 0.9800
C16 H16C 0.9800
C17 C18 1.459(4)
C18 H18A 0.9800
C18 H18B 0.9800
C18 H18C 0.9800
C19 C20 1.463(5)
C20 H20A 0.9800
C20 H20B 0.9800
C20 H20C 0.9800
C21 C23 1.530(4)
C21 C22 1.543(4)
C21 H21 1.0000
C22 H22A 0.9800
C22 H22B 0.9800
C22 H22C 0.9800
C23 H23A 0.9800
C23 H23B 0.9800
C23 H23C 0.9800
C24 C25 1.533(5)
C24 C26 1.538(6)
C24 H24 1.0000
C25 H25A 0.9800
C25 H25B 0.9800
C25 H25C 0.9800
C26 H26A 0.9800
C26 H26B 0.9800
C26 H26C 0.9800
C27 C29 1.523(5)
C27 C28 1.533(5)
C27 H27 1.0000
C28 H28A 0.9800
C28 H28B 0.9800
C28 H28C 0.9800
C29 H29A 0.9800
C29 H29B 0.9800
C29 H29C 0.9800
C30 C32 1.529(4)
C30 C31 1.536(4)
C30 H30 1.0000
C31 H31A 0.9800
C31 H31B 0.9800
C31 H31C 0.9800
C32 H32A 0.9800
C32 H32B 0.9800
C32 H32C 0.9800
C33 C34 1.532(5)
C33 C35 1.543(4)
C33 H33 1.0000
C34 H34A 0.9800
C34 H34B 0.9800
C34 H34C 0.9800
C35 H35A 0.9800
C35 H35B 0.9800
C35 H35C 0.9800
C36 C37 1.531(5)
C36 C38 1.532(4)
C36 H36 1.0000
C37 H37A 0.9800
C37 H37B 0.9800
C37 H37C 0.9800
C38 H38A 0.9800
C38 H38B 0.9800
C38 H38C 0.9800
C40 H40A 0.9800
C40 H40B 0.9800
C40 H40C 0.9800
C41 C49 1.385(4)
C41 C42 1.393(4)
C42 C52 1.396(4)
C43 C48 1.385(4)
C43 C44 1.420(4)
C44 C45 1.401(4)
C45 C46 1.390(4)
C45 H45 0.9500
C46 C47 1.380(5)
C46 H46 0.9500
C47 C48 1.395(4)
C47 H47 0.9500
C48 H48 0.9500
C49 C50 1.393(5)
C49 H49 0.9500
C50 C51 1.404(5)
C50 C53 1.510(4)
C51 C52 1.395(4)
C51 C54 1.512(5)
C52 H52 0.9500
C53 H53A 0.9800
C53 H53B 0.9800
C53 H53C 0.9800
C54 H54A 0.9800
C54 H54B 0.9800
C54 H54C 0.9800
C55 C56 1.457(4)
C56 H56A 0.9800
C56 H56B 0.9800
C56 H56C 0.9800
C57 C58 1.460(4)
C58 H58A 0.9800
C58 H58B 0.9800
C58 H58C 0.9800
C59 C60 1.529(5)
C59 C61 1.532(5)
C59 H59 1.0000
C60 H60A 0.9800
C60 H60B 0.9800
C60 H60C 0.9800
C61 H61A 0.9800
C61 H61B 0.9800
C61 H61C 0.9800
C62 C63 1.528(5)
C62 C64 1.534(5)
C62 H62 1.0000
C63 H63A 0.9800
C63 H63B 0.9800
C63 H63C 0.9800
C64 H64A 0.9800
C64 H64B 0.9800
C64 H64C 0.9800
C65 C67 1.517(4)
C65 C66 1.536(5)
C65 H65 1.0000
C66 H66A 0.9800
C66 H66B 0.9800
C66 H66C 0.9800
C67 H67A 0.9800
C67 H67B 0.9800
C67 H67C 0.9800
C68 C70 1.534(5)
C68 C69 1.536(5)
C68 H68 1.0000
C69 H69A 0.9800
C69 H69B 0.9800
C69 H69C 0.9800
C70 H70A 0.9800
C70 H70B 0.9800
C70 H70C 0.9800
C71 C72 1.536(4)
C71 C73 1.543(4)
C71 H71 1.0000
C72 H72A 0.9800
C72 H72B 0.9800
C72 H72C 0.9800
C73 H73A 0.9800
C73 H73B 0.9800
C73 H73C 0.9800
C74 C75 1.538(4)
C74 C76 1.545(4)
C74 H74 1.0000
C75 H75A 0.9800
C75 H75B 0.9800
C75 H75C 0.9800
C76 H76A 0.9800
C76 H76B 0.9800
C76 H76C 0.9800
C77 Cl2A 1.745(8)
C77 Cl2B 1.745(8)
C77 Cl1B 1.765(10)
C77 Cl1A 1.785(11)
C77 H77A 0.9900
C77 H77B 0.9900
C77 H77C 0.9900
C77 H77D 0.9900
C78 Cl4A 1.724(8)
C78 Cl3A 1.734(9)
C78 Cl3B 1.770(8)
C78 Cl4B 1.809(7)
C78 H78A 0.9900
C78 H78B 0.9900
C78 H78C 0.9900
C78 H78D 0.9900
